data_4075510
loop_
_publ_author_name
'Ren, Zhi-Gang'
'Li, Hong-Xi'
'Liu, Guang-Fei'
'Zhang, Wen-Hua'
'Lang, Jian-Ping'
'Zhang, Yong'
'Song, Ying-Lin'

_publ_section_title
;
 Synthesis of Two Heterobimetallic Cluster Isomers
 [(\h5-C5Me5)2Mo2(\m3-S)3S(CuI)2] and [(\h5-C5Me5)2Mo2(\m3-S)4(CuI)2]
 fromtrans-[(\h5-C5Me5)2Mo2(\m-S)2S2] and Theirtrans-to-cisIsomerization,
 Structures, and Third-Order NLO Properties
;
_journal_issue 18
_journal_name_full Organometallics
_journal_page_first 4351
_journal_paper_doi 10.1021/om060335a
_journal_volume 25
_journal_year 2006
_chemical_formula_moiety 'C20 H30 Cu2 I2 Mo2 S4'
_chemical_formula_sum 'C20 H30 Cu2 I2 Mo2 S4'
_chemical_formula_weight 971.44
_chemical_name_systematic
; 
 ? 
;
_space_group_IT_number 62
_symmetry_cell_setting orthorhombic
_symmetry_space_group_name_Hall '-P 2ac 2n'
_symmetry_space_group_name_H-M 'P n m a'
_atom_sites_solution_hydrogens geom
_atom_sites_solution_primary direct
_atom_sites_solution_secondary difmap
_audit_creation_method SHELXL-97
_cell_angle_alpha 90.00
_cell_angle_beta 90.00
_cell_angle_gamma 90.00
_cell_formula_units_Z 4
_cell_length_a 21.656(3)
_cell_length_b 15.7285(13)
_cell_length_c 8.4351(9)
_cell_measurement_reflns_used 10765
_cell_measurement_temperature 193(2)
_cell_measurement_theta_max 25.3
_cell_measurement_theta_min 3.1
_cell_volume 2873.1(6)
_computing_structure_refinement 'SHELXL-97 (Sheldrick, 1997)'
_computing_structure_solution 'SHELXS-97 (Sheldrick, 1990)'
_diffrn_ambient_temperature 193(2)
_diffrn_measured_fraction_theta_full 0.997
_diffrn_measured_fraction_theta_max 0.997
_diffrn_measurement_device_type 'Rigaku Mercury'
_diffrn_measurement_method /w
_diffrn_radiation_monochromator graphite
_diffrn_radiation_source 'fine-focus sealed tube'
_diffrn_radiation_type MoK\a
_diffrn_radiation_wavelength 0.71070
_diffrn_reflns_av_R_equivalents 0.0321
_diffrn_reflns_av_sigmaI/netI 0.0184
_diffrn_reflns_limit_h_max 26
_diffrn_reflns_limit_h_min -26
_diffrn_reflns_limit_k_max 18
_diffrn_reflns_limit_k_min -16
_diffrn_reflns_limit_l_max 10
_diffrn_reflns_limit_l_min -9
_diffrn_reflns_number 27181
_diffrn_reflns_theta_full 25.35
_diffrn_reflns_theta_max 25.35
_diffrn_reflns_theta_min 3.06
_diffrn_standards_decay_% 0
_diffrn_standards_interval_count 0
_diffrn_standards_interval_time 0
_diffrn_standards_number 0
_exptl_absorpt_coefficient_mu 4.761
_exptl_absorpt_correction_T_max 0.4900
_exptl_absorpt_correction_T_min 0.3600
_exptl_absorpt_correction_type multi-scan
_exptl_absorpt_process_details 'Jacobson, R. (1998) Private communication to Rigaku Company, Tokyo, Japan.'
_exptl_crystal_colour dark-brown
_exptl_crystal_density_diffrn 2.246
_exptl_crystal_density_method 'not measured'
_exptl_crystal_description prism
_exptl_crystal_F_000 1848
_exptl_crystal_size_max 0.22
_exptl_crystal_size_mid 0.20
_exptl_crystal_size_min 0.15
_refine_diff_density_max 0.613
_refine_diff_density_min -0.493
_refine_diff_density_rms 0.089
_refine_ls_extinction_method none
_refine_ls_goodness_of_fit_ref 1.227
_refine_ls_hydrogen_treatment constr
_refine_ls_matrix_type full
_refine_ls_number_parameters 155
_refine_ls_number_reflns 2723
_refine_ls_number_restraints 0
_refine_ls_restrained_S_all 1.227
_refine_ls_R_factor_all 0.0263
_refine_ls_R_factor_gt 0.0244
_refine_ls_shift/su_max 0.001
_refine_ls_shift/su_mean 0.000
_refine_ls_structure_factor_coef Fsqd
_refine_ls_weighting_details 'calc w=1/[\s^2^(Fo^2^)+(0.0154P)^2^+5.2114P] where P=(Fo^2^+2Fc^2^)/3'
_refine_ls_weighting_scheme calc
_refine_ls_wR_factor_gt 0.0501
_refine_ls_wR_factor_ref 0.0508
_reflns_number_gt 2620
_reflns_number_total 2723
_reflns_threshold_expression >2sigma(I)
_cod_data_source_file om060335asi20060414_022922.cif
_cod_data_source_block tmp
_cod_database_code 4075510

loop_
_symmetry_equiv_pos_as_xyz
'x, y, z'
'-x+1/2, y+1/2, z+1/2'
'x, -y+1/2, z'
'-x+1/2, -y, z+1/2'
'-x, -y, -z'
'x-1/2, -y-1/2, -z-1/2'
'-x, y-1/2, -z'
'x-1/2, y, -z-1/2'

loop_
_atom_site_label
_atom_site_type_symbol
_atom_site_fract_x
_atom_site_fract_y
_atom_site_fract_z
_atom_site_U_iso_or_equiv
_atom_site_adp_type
_atom_site_occupancy
_atom_site_symmetry_multiplicity
_atom_site_calc_flag
_atom_site_refinement_flags
Mo1 Mo 0.480942(17) 0.2500 0.61022(4) 0.01538(10) Uani 1 2 d S
Mo2 Mo 0.359746(18) 0.2500 0.45422(5) 0.01833(10) Uani 1 2 d S
I1 I 0.387166(13) 0.034893(16) 0.99181(3) 0.03657(9) Uani 1 1 d .
Cu1 Cu 0.42550(2) 0.14066(3) 0.80271(5) 0.02629(11) Uani 1 1 d .
S1 S 0.42005(4) 0.13392(5) 0.53800(10) 0.02102(18) Uani 1 1 d .
S2 S 0.48255(6) 0.2500 0.87954(14) 0.0243(3) Uani 1 2 d S
S3 S 0.37527(6) 0.2500 0.20604(14) 0.0300(3) Uani 1 2 d S
C1 C 0.5890(2) 0.2500 0.6454(6) 0.0287(12) Uani 1 2 d S
C2 C 0.57302(15) 0.3230(2) 0.5558(4) 0.0258(8) Uani 1 1 d .
C3 C 0.54952(15) 0.2948(2) 0.4067(4) 0.0240(7) Uani 1 1 d .
C4 C 0.6225(3) 0.2500 0.8018(7) 0.0538(19) Uani 1 2 d S
H4A H 0.6048 0.2062 0.8709 0.081 Uiso 0.50 1 calc PR
H4B H 0.6181 0.3058 0.8522 0.081 Uiso 0.50 1 calc PR
H4C H 0.6663 0.2380 0.7840 0.081 Uiso 0.50 1 calc PR
C5 C 0.5847(2) 0.4137(3) 0.6008(6) 0.0554(13) Uani 1 1 d .
H5A H 0.5811 0.4200 0.7160 0.099(12) Uiso 1 1 calc R
H5B H 0.5542 0.4504 0.5487 0.099(12) Uiso 1 1 calc R
H5C H 0.6263 0.4302 0.5671 0.099(12) Uiso 1 1 calc R
C6 C 0.53337(19) 0.3513(3) 0.2689(5) 0.0407(10) Uani 1 1 d .
H6A H 0.5685 0.3543 0.1959 0.061 Uiso 1 1 calc R
H6B H 0.5236 0.4085 0.3077 0.061 Uiso 1 1 calc R
H6C H 0.4974 0.3279 0.2132 0.061 Uiso 1 1 calc R
C7 C 0.25642(15) 0.2048(2) 0.3986(4) 0.0278(8) Uani 1 1 d .
C8 C 0.27244(15) 0.1770(2) 0.5550(4) 0.0247(7) Uani 1 1 d .
C9 C 0.2815(2) 0.2500 0.6505(6) 0.0233(10) Uani 1 2 d S
C10 C 0.23741(19) 0.1486(3) 0.2635(5) 0.0420(10) Uani 1 1 d .
H10A H 0.1943 0.1314 0.2775 0.063 Uiso 1 1 calc R
H10B H 0.2638 0.0981 0.2612 0.063 Uiso 1 1 calc R
H10C H 0.2417 0.1798 0.1635 0.063 Uiso 1 1 calc R
C11 C 0.27048(18) 0.0863(3) 0.6109(5) 0.0370(9) Uani 1 1 d .
H11A H 0.2974 0.0798 0.7035 0.055 Uiso 1 1 calc R
H11B H 0.2848 0.0488 0.5257 0.055 Uiso 1 1 calc R
H11C H 0.2280 0.0713 0.6397 0.055 Uiso 1 1 calc R
C12 C 0.2903(2) 0.2500 0.8279(6) 0.0305(12) Uani 1 2 d S
H12A H 0.3010 0.3074 0.8634 0.046 Uiso 0.50 1 calc PR
H12B H 0.3236 0.2106 0.8560 0.046 Uiso 0.50 1 calc PR
H12C H 0.2519 0.2319 0.8795 0.046 Uiso 0.50 1 calc PR

loop_
_atom_site_aniso_label
_atom_site_aniso_U_11
_atom_site_aniso_U_22
_atom_site_aniso_U_33
_atom_site_aniso_U_23
_atom_site_aniso_U_13
_atom_site_aniso_U_12
Mo1 0.0161(2) 0.0155(2) 0.01449(19) 0.000 0.00068(15) 0.000
Mo2 0.0164(2) 0.0232(2) 0.0154(2) 0.000 0.00002(16) 0.000
I1 0.04339(17) 0.03141(15) 0.03489(15) 0.01221(11) 0.00874(11) -0.00425(11)
Cu1 0.0273(2) 0.0271(2) 0.0244(2) 0.00769(18) 0.00352(18) -0.00290(18)
S1 0.0212(4) 0.0179(4) 0.0239(4) -0.0012(3) 0.0000(3) -0.0019(3)
S2 0.0252(6) 0.0321(7) 0.0156(6) 0.000 -0.0004(5) 0.000
S3 0.0288(7) 0.0458(8) 0.0155(6) 0.000 0.0018(5) 0.000
C1 0.016(2) 0.048(3) 0.022(3) 0.000 0.002(2) 0.000
C2 0.0196(18) 0.0276(19) 0.0303(19) -0.0042(15) 0.0051(15) -0.0077(14)
C3 0.0204(17) 0.0265(18) 0.0251(18) 0.0038(15) 0.0085(14) -0.0007(14)
C4 0.023(3) 0.102(6) 0.036(3) 0.000 -0.007(3) 0.000
C5 0.049(3) 0.039(3) 0.079(4) -0.018(2) 0.013(3) -0.020(2)
C6 0.040(2) 0.049(3) 0.033(2) 0.0200(19) 0.0098(18) -0.0006(19)
C7 0.0160(17) 0.046(2) 0.0217(18) -0.0040(16) -0.0008(14) -0.0043(15)
C8 0.0162(16) 0.0327(19) 0.0251(18) -0.0021(15) 0.0010(14) -0.0034(14)
C9 0.014(2) 0.034(3) 0.021(2) 0.000 -0.0030(19) 0.000
C10 0.037(2) 0.058(3) 0.031(2) -0.010(2) -0.0047(18) -0.013(2)
C11 0.029(2) 0.038(2) 0.044(2) 0.0063(19) 0.0004(18) -0.0121(17)
C12 0.022(3) 0.043(3) 0.026(3) 0.000 0.002(2) 0.000

loop_
_atom_type_symbol
_atom_type_description
_atom_type_scat_dispersion_real
_atom_type_scat_dispersion_imag
_atom_type_scat_source
C C 0.0033 0.0016 'International Tables Vol C Tables 4.2.6.8 and 6.1.1.4'
H H 0.0000 0.0000 'International Tables Vol C Tables 4.2.6.8 and 6.1.1.4'
Cu Cu 0.3201 1.2651 'International Tables Vol C Tables 4.2.6.8 and 6.1.1.4'
I I -0.4742 1.8119 'International Tables Vol C Tables 4.2.6.8 and 6.1.1.4'
Mo Mo -1.6832 0.6857 'International Tables Vol C Tables 4.2.6.8 and 6.1.1.4'
S S 0.1246 0.1234 'International Tables Vol C Tables 4.2.6.8 and 6.1.1.4'

loop_
_geom_angle_atom_site_label_1
_geom_angle_atom_site_label_2
_geom_angle_atom_site_label_3
_geom_angle
_geom_angle_site_symmetry_1
_geom_angle_site_symmetry_3
S2 Mo1 S1 105.65(3) . .
S2 Mo1 S1 105.65(3) . 3
S1 Mo1 S1 102.99(4) . 3
S2 Mo1 C2 100.52(9) . 3
S1 Mo1 C2 92.66(9) . 3
S1 Mo1 C2 144.31(9) 3 3
S2 Mo1 C2 100.52(9) . .
S1 Mo1 C2 144.31(9) . .
S1 Mo1 C2 92.66(9) 3 .
C2 Mo1 C2 58.59(18) 3 .
S2 Mo1 C1 81.89(12) . .
S1 Mo1 C1 126.41(4) . .
S1 Mo1 C1 126.41(4) 3 .
C2 Mo1 C1 35.07(11) 3 .
C2 Mo1 C1 35.07(11) . .
S2 Mo1 C3 135.45(9) . 3
S1 Mo1 C3 86.13(9) . 3
S1 Mo1 C3 113.37(9) 3 3
C2 Mo1 C3 35.17(12) 3 3
C2 Mo1 C3 58.18(12) . 3
C1 Mo1 C3 58.07(14) . 3
S2 Mo1 C3 135.45(9) . .
S1 Mo1 C3 113.37(9) . .
S1 Mo1 C3 86.13(9) 3 .
C2 Mo1 C3 58.18(12) 3 .
C2 Mo1 C3 35.17(12) . .
C1 Mo1 C3 58.07(14) . .
C3 Mo1 C3 34.49(17) 3 .
S2 Mo1 Cu1 52.76(2) . .
S1 Mo1 Cu1 52.88(2) . .
S1 Mo1 Cu1 114.29(3) 3 .
C2 Mo1 Cu1 100.79(9) 3 .
C2 Mo1 Cu1 145.26(9) . .
C1 Mo1 Cu1 111.84(9) . .
C3 Mo1 Cu1 122.19(8) 3 .
C3 Mo1 Cu1 156.52(8) . .
S2 Mo1 Cu1 52.76(2) . 3
S1 Mo1 Cu1 114.29(3) . 3
S1 Mo1 Cu1 52.88(2) 3 3
C2 Mo1 Cu1 145.26(9) 3 3
C2 Mo1 Cu1 100.79(9) . 3
C1 Mo1 Cu1 111.84(9) . 3
C3 Mo1 Cu1 156.52(8) 3 3
C3 Mo1 Cu1 122.19(8) . 3
Cu1 Mo1 Cu1 80.84(2) . 3
S2 Mo1 Mo2 117.50(4) . .
S1 Mo1 Mo2 51.52(2) . .
S1 Mo1 Mo2 51.52(2) 3 .
C2 Mo1 Mo2 132.23(9) 3 .
C2 Mo1 Mo2 132.23(9) . .
C1 Mo1 Mo2 160.61(12) . .
C3 Mo1 Mo2 103.58(9) 3 .
C3 Mo1 Mo2 103.58(9) . .
Cu1 Mo1 Mo2 82.513(16) . .
Cu1 Mo1 Mo2 82.513(16) 3 .
S3 Mo2 S1 102.03(3) . 3
S3 Mo2 S1 102.03(3) . .
S1 Mo2 S1 101.76(4) 3 .
S3 Mo2 C9 143.45(12) . .
S1 Mo2 C9 100.79(7) 3 .
S1 Mo2 C9 100.79(7) . .
S3 Mo2 C8 118.73(9) . .
S1 Mo2 C8 135.31(9) 3 .
S1 Mo2 C8 87.65(9) . .
C9 Mo2 C8 34.78(10) . .
S3 Mo2 C8 118.73(9) . 3
S1 Mo2 C8 87.65(9) 3 3
S1 Mo2 C8 135.31(9) . 3
C9 Mo2 C8 34.78(10) . 3
C8 Mo2 C8 57.98(17) . 3
S3 Mo2 C7 87.41(9) . .
S1 Mo2 C7 143.89(9) 3 .
S1 Mo2 C7 110.30(9) . .
C9 Mo2 C7 57.88(13) . .
C8 Mo2 C7 34.99(12) . .
C8 Mo2 C7 57.90(12) 3 .
S3 Mo2 C7 87.41(9) . 3
S1 Mo2 C7 110.30(9) 3 3
S1 Mo2 C7 143.89(9) . 3
C9 Mo2 C7 57.88(13) . 3
C8 Mo2 C7 57.90(12) . 3
C8 Mo2 C7 34.99(12) 3 3
C7 Mo2 C7 34.56(18) . 3
S3 Mo2 Mo1 107.50(4) . .
S1 Mo2 Mo1 50.90(2) 3 .
S1 Mo2 Mo1 50.90(2) . .
C9 Mo2 Mo1 109.05(11) . .
C8 Mo2 Mo1 123.53(9) . .
C8 Mo2 Mo1 123.53(9) 3 .
C7 Mo2 Mo1 157.40(9) . .
C7 Mo2 Mo1 157.40(9) 3 .
S2 Cu1 S1 110.99(4) . .
S2 Cu1 I1 121.72(3) . .
S1 Cu1 I1 126.83(3) . .
S2 Cu1 Mo1 54.77(3) . .
S1 Cu1 Mo1 56.22(2) . .
I1 Cu1 Mo1 172.88(2) . .
Cu1 S1 Mo1 70.90(3) . .
Cu1 S1 Mo2 106.98(4) . .
Mo1 S1 Mo2 77.58(3) . .
Cu1 S2 Cu1 101.90(5) . 3
Cu1 S2 Mo1 72.47(3) . .
Cu1 S2 Mo1 72.47(3) 3 .
C2 C1 C2 108.2(4) 3 .
C2 C1 C4 125.8(2) 3 .
C2 C1 C4 125.8(2) . .
C2 C1 Mo1 72.0(2) 3 .
C2 C1 Mo1 72.0(2) . .
C4 C1 Mo1 126.1(4) . .
C1 C2 C3 107.8(3) . .
C1 C2 C5 126.5(4) . .
C3 C2 C5 125.4(4) . .
C1 C2 Mo1 72.9(2) . .
C3 C2 Mo1 73.58(18) . .
C5 C2 Mo1 124.0(3) . .
C3 C3 C2 108.1(2) 3 .
C3 C3 C6 126.2(2) 3 .
C2 C3 C6 125.5(3) . .
C3 C3 Mo1 72.75(8) 3 .
C2 C3 Mo1 71.24(18) . .
C6 C3 Mo1 126.0(2) . .
C1 C4 H4A 109.5 . .
C1 C4 H4B 109.5 . .
H4A C4 H4B 109.5 . .
C1 C4 H4C 109.5 . .
H4A C4 H4C 109.5 . .
H4B C4 H4C 109.5 . .
C2 C5 H5A 109.5 . .
C2 C5 H5B 109.5 . .
H5A C5 H5B 109.5 . .
C2 C5 H5C 109.5 . .
H5A C5 H5C 109.5 . .
H5B C5 H5C 109.5 . .
C3 C6 H6A 109.5 . .
C3 C6 H6B 109.5 . .
H6A C6 H6B 109.5 . .
C3 C6 H6C 109.5 . .
H6A C6 H6C 109.5 . .
H6B C6 H6C 109.5 . .
C7 C7 C8 107.8(2) 3 .
C7 C7 C10 126.1(2) 3 .
C8 C7 C10 125.9(4) . .
C7 C7 Mo2 72.72(9) 3 .
C8 C7 Mo2 71.59(19) . .
C10 C7 Mo2 125.5(2) . .
C9 C8 C7 108.0(3) . .
C9 C8 C11 126.5(3) . .
C7 C8 C11 124.9(3) . .
C9 C8 Mo2 72.6(2) . .
C7 C8 Mo2 73.42(19) . .
C11 C8 Mo2 126.5(2) . .
C8 C9 C8 108.4(4) . 3
C8 C9 C12 125.6(2) . .
C8 C9 C12 125.6(2) 3 .
C8 C9 Mo2 72.6(2) . .
C8 C9 Mo2 72.6(2) 3 .
C12 C9 Mo2 127.0(3) . .
C7 C10 H10A 109.5 . .
C7 C10 H10B 109.5 . .
H10A C10 H10B 109.5 . .
C7 C10 H10C 109.5 . .
H10A C10 H10C 109.5 . .
H10B C10 H10C 109.5 . .
C8 C11 H11A 109.5 . .
C8 C11 H11B 109.5 . .
H11A C11 H11B 109.5 . .
C8 C11 H11C 109.5 . .
H11A C11 H11C 109.5 . .
H11B C11 H11C 109.5 . .
C9 C12 H12A 109.5 . .
C9 C12 H12B 109.5 . .
H12A C12 H12B 109.5 . .
C9 C12 H12C 109.5 . .
H12A C12 H12C 109.5 . .
H12B C12 H12C 109.5 . .

loop_
_geom_bond_atom_site_label_1
_geom_bond_atom_site_label_2
_geom_bond_distance
_geom_bond_site_symmetry_2
Mo1 S2 2.2721(12) .
Mo1 S1 2.3332(9) .
Mo1 S1 2.3332(8) 3
Mo1 C2 2.346(3) 3
Mo1 C2 2.346(3) .
Mo1 C1 2.358(5) .
Mo1 C3 2.377(3) 3
Mo1 C3 2.377(3) .
Mo1 Cu1 2.6525(5) .
Mo1 Cu1 2.6525(5) 3
Mo1 Mo2 2.9359(6) .
Mo2 S3 2.1202(13) .
Mo2 S1 2.3534(9) 3
Mo2 S1 2.3534(9) .
Mo2 C9 2.370(5) .
Mo2 C8 2.370(3) .
Mo2 C8 2.370(3) 3
Mo2 C7 2.394(3) .
Mo2 C7 2.394(3) 3
I1 Cu1 2.4496(5) .
Cu1 S2 2.2145(9) .
Cu1 S1 2.2385(9) .
S2 Cu1 2.2145(9) 3
C1 C2 1.417(5) 3
C1 C2 1.417(5) .
C1 C4 1.505(7) .
C2 C3 1.427(5) .
C2 C5 1.498(5) .
C3 C3 1.409(7) 3
C3 C6 1.504(5) .
C4 H4A 0.9800 .
C4 H4B 0.9800 .
C4 H4C 0.9800 .
C5 H5A 0.9800 .
C5 H5B 0.9800 .
C5 H5C 0.9800 .
C6 H6A 0.9800 .
C6 H6B 0.9800 .
C6 H6C 0.9800 .
C7 C7 1.422(8) 3
C7 C8 1.432(5) .
C7 C10 1.499(5) .
C8 C9 1.416(4) .
C8 C11 1.502(5) .
C9 C8 1.416(4) 3
C9 C12 1.508(7) .
C10 H10A 0.9800 .
C10 H10B 0.9800 .
C10 H10C 0.9800 .
C11 H11A 0.9800 .
C11 H11B 0.9800 .
C11 H11C 0.9800 .
C12 H12A 0.9800 .
C12 H12B 0.9800 .
C12 H12C 0.9800 .
